data_7100259
_journal_name_full 'Chemical Communications'
_journal_paper_doi 10.1039/b509125j
_journal_year 2005
_chemical_formula_sum 'C26 H18 N2 S2'
_chemical_formula_weight 422.54
_space_group_IT_number 2
_symmetry_cell_setting triclinic
_symmetry_space_group_name_Hall '-P 1'
_symmetry_space_group_name_H-M 'P -1'
_cell_angle_alpha 86.300(2)
_cell_angle_beta 81.141(2)
_cell_angle_gamma 88.620(2)
_cell_formula_units_Z 2
_cell_length_a 7.8181(6)
_cell_length_b 11.2558(9)
_cell_length_c 11.7943(9)
_cell_measurement_temperature 130(2)
_cell_volume 1023.26(14)
_diffrn_ambient_temperature 130(2)
_exptl_crystal_density_diffrn 1.371
_cod_database_code 7100259

loop_
_symmetry_equiv_pos_as_xyz
'x, y, z'
'-x, -y, -z'

loop_
_atom_site_label
_atom_site_type_symbol
_atom_site_fract_x
_atom_site_fract_y
_atom_site_fract_z
_atom_site_U_iso_or_equiv
_atom_site_adp_type
_atom_site_occupancy
_atom_site_symmetry_multiplicity
_atom_site_calc_flag
_atom_site_refinement_flags
_atom_site_disorder_assembly
_atom_site_disorder_group
S1 S 0.19034(5) 0.76664(3) 0.01745(3) 0.02430(12) Uani 1 1 d . . .
S2 S 0.06429(5) 0.83391(3) 0.49817(3) 0.02332(11) Uani 1 1 d . . .
N1 N -0.10015(17) 0.64407(11) -0.02279(11) 0.0228(3) Uani 1 1 d . . .
N2 N -0.17542(17) 0.64644(12) 0.54605(11) 0.0243(3) Uani 1 1 d . . .
C1 C 0.3473(2) 0.88466(14) 0.00560(13) 0.0234(3) Uani 1 1 d . . .
H1A H 0.4063 0.8960 -0.0748 0.028 Uiso 1 1 calc R . .
H1B H 0.2884 0.9604 0.0279 0.028 Uiso 1 1 calc R . .
C2 C 0.4732(2) 0.85117(14) 0.08170(13) 0.0244(3) Uani 1 1 d . . .
C3 C 0.5776(2) 0.82430(14) 0.14310(13) 0.0237(3) Uani 1 1 d . . .
C4 C 0.7090(2) 0.79204(14) 0.21090(13) 0.0239(3) Uani 1 1 d . . .
H4 H 0.8164 0.7631 0.1727 0.029 Uiso 1 1 calc R . .
C5 C 0.6913(2) 0.79973(14) 0.32525(13) 0.0235(3) Uani 1 1 d . . .
H5 H 0.7857 0.7750 0.3635 0.028 Uiso 1 1 calc R . .
C6 C 0.5380(2) 0.84309(13) 0.39191(13) 0.0231(3) Uani 1 1 d . . .
C7 C 0.4102(2) 0.88129(14) 0.44812(13) 0.0247(3) Uani 1 1 d . . .
C8 C 0.2481(2) 0.92464(14) 0.51102(14) 0.0255(3) Uani 1 1 d . . .
H8A H 0.2261 1.0072 0.4820 0.031 Uiso 1 1 calc R . .
H8B H 0.2597 0.9266 0.5933 0.031 Uiso 1 1 calc R . .
C9 C 0.0500(2) 0.82482(13) -0.07640(12) 0.0211(3) Uani 1 1 d . . .
C10 C 0.0669(2) 0.93304(14) -0.13888(13) 0.0240(3) Uani 1 1 d . . .
H10 H 0.1609 0.9832 -0.1333 0.029 Uiso 1 1 calc R . .
C11 C -0.0557(2) 0.96929(14) -0.21121(13) 0.0270(3) Uani 1 1 d . . .
H11 H -0.0434 1.0442 -0.2534 0.032 Uiso 1 1 calc R . .
C12 C -0.1909(2) 0.89903(15) -0.22145(13) 0.0264(3) Uani 1 1 d . . .
H12 H -0.2721 0.9252 -0.2703 0.032 Uiso 1 1 calc R . .
C13 C -0.2110(2) 0.78709(14) -0.15954(12) 0.0230(3) Uani 1 1 d . . .
C14 C -0.3467(2) 0.70851(15) -0.16572(13) 0.0262(3) Uani 1 1 d . . .
H14 H -0.4317 0.7295 -0.2133 0.031 Uiso 1 1 calc R . .
C15 C -0.3548(2) 0.60220(15) -0.10295(13) 0.0273(3) Uani 1 1 d . . .
H15 H -0.4447 0.5480 -0.1068 0.033 Uiso 1 1 calc R . .
C16 C -0.2281(2) 0.57399(14) -0.03233(13) 0.0262(3) Uani 1 1 d . . .
H16 H -0.2357 0.4997 0.0110 0.031 Uiso 1 1 calc R . .
C17 C -0.09013(19) 0.75030(13) -0.08618(12) 0.0205(3) Uani 1 1 d . . .
C18 C 0.09389(19) 0.70943(13) 0.59155(12) 0.0207(3) Uani 1 1 d . . .
C19 C 0.2321(2) 0.68997(14) 0.64953(13) 0.0243(3) Uani 1 1 d . . .
H19 H 0.3234 0.7457 0.6393 0.029 Uiso 1 1 calc R . .
C20 C 0.2393(2) 0.58716(15) 0.72463(13) 0.0279(4) Uani 1 1 d . . .
H20 H 0.3348 0.5754 0.7653 0.034 Uiso 1 1 calc R . .
C21 C 0.1121(2) 0.50520(15) 0.73948(13) 0.0281(4) Uani 1 1 d . . .
H21 H 0.1184 0.4375 0.7912 0.034 Uiso 1 1 calc R . .
C22 C -0.0295(2) 0.51990(14) 0.67858(13) 0.0239(3) Uani 1 1 d . . .
C23 C -0.1639(2) 0.43693(15) 0.68659(14) 0.0286(4) Uani 1 1 d . . .
H23 H -0.1614 0.3656 0.7340 0.034 Uiso 1 1 calc R . .
C24 C -0.2971(2) 0.45943(15) 0.62618(14) 0.0305(4) Uani 1 1 d . . .
H24 H -0.3879 0.4040 0.6302 0.037 Uiso 1 1 calc R . .
C25 C -0.2977(2) 0.56646(16) 0.55766(14) 0.0285(4) Uani 1 1 d . . .
H25 H -0.3927 0.5819 0.5171 0.034 Uiso 1 1 calc R . .
C26 C -0.04045(19) 0.62390(13) 0.60498(12) 0.0209(3) Uani 1 1 d . . .

loop_
_atom_site_aniso_label
_atom_site_aniso_U_11
_atom_site_aniso_U_22
_atom_site_aniso_U_33
_atom_site_aniso_U_23
_atom_site_aniso_U_13
_atom_site_aniso_U_12
S1 0.0270(2) 0.0217(2) 0.0249(2) 0.00550(15) -0.00875(15) -0.00345(15)
S2 0.0248(2) 0.0233(2) 0.0214(2) 0.00502(14) -0.00516(14) 0.00049(15)
N1 0.0265(7) 0.0212(6) 0.0200(6) 0.0013(5) -0.0025(5) -0.0018(5)
N2 0.0236(6) 0.0297(7) 0.0200(6) -0.0003(5) -0.0051(5) 0.0000(5)
C1 0.0264(8) 0.0227(8) 0.0209(7) 0.0019(6) -0.0042(6) -0.0037(6)
C2 0.0279(8) 0.0221(8) 0.0229(7) -0.0005(6) -0.0022(6) -0.0046(6)
C3 0.0282(8) 0.0212(7) 0.0211(7) -0.0002(6) -0.0017(6) -0.0028(6)
C4 0.0241(8) 0.0215(7) 0.0255(8) 0.0019(6) -0.0035(6) 0.0004(6)
C5 0.0225(7) 0.0221(7) 0.0261(8) 0.0017(6) -0.0054(6) -0.0011(6)
C6 0.0277(8) 0.0215(7) 0.0207(7) 0.0027(6) -0.0067(6) -0.0035(6)
C7 0.0290(8) 0.0220(8) 0.0231(7) 0.0024(6) -0.0055(6) -0.0034(6)
C8 0.0282(8) 0.0219(8) 0.0251(8) 0.0014(6) -0.0013(6) -0.0017(6)
C9 0.0255(7) 0.0203(7) 0.0169(7) 0.0006(5) -0.0020(6) 0.0005(6)
C10 0.0302(8) 0.0217(8) 0.0198(7) 0.0017(6) -0.0038(6) -0.0014(6)
C11 0.0368(9) 0.0239(8) 0.0192(7) 0.0041(6) -0.0036(6) 0.0031(7)
C12 0.0325(8) 0.0292(8) 0.0176(7) 0.0018(6) -0.0066(6) 0.0049(7)
C13 0.0262(8) 0.0264(8) 0.0161(7) -0.0028(6) -0.0017(6) 0.0027(6)
C14 0.0263(8) 0.0346(9) 0.0185(7) -0.0031(6) -0.0051(6) 0.0017(7)
C15 0.0270(8) 0.0316(9) 0.0232(8) -0.0033(6) -0.0019(6) -0.0071(7)
C16 0.0314(8) 0.0237(8) 0.0225(8) 0.0010(6) -0.0021(6) -0.0030(6)
C17 0.0250(7) 0.0211(7) 0.0142(6) -0.0005(5) -0.0001(5) 0.0012(6)
C18 0.0238(7) 0.0223(7) 0.0153(7) -0.0001(5) -0.0019(5) 0.0028(6)
C19 0.0254(8) 0.0270(8) 0.0205(7) 0.0011(6) -0.0048(6) -0.0005(6)
C20 0.0296(8) 0.0319(9) 0.0229(8) 0.0033(6) -0.0090(6) 0.0049(7)
C21 0.0373(9) 0.0250(8) 0.0214(7) 0.0039(6) -0.0054(7) 0.0056(7)
C22 0.0307(8) 0.0230(8) 0.0172(7) -0.0011(6) -0.0015(6) 0.0024(6)
C23 0.0381(9) 0.0229(8) 0.0229(8) -0.0002(6) 0.0008(7) -0.0019(7)
C24 0.0334(9) 0.0306(9) 0.0276(8) -0.0054(7) -0.0024(7) -0.0088(7)
C25 0.0263(8) 0.0362(9) 0.0240(8) -0.0026(7) -0.0065(6) -0.0029(7)
C26 0.0233(7) 0.0243(8) 0.0148(7) -0.0013(6) -0.0020(6) 0.0025(6)

loop_
_geom_bond_atom_site_label_1
_geom_bond_atom_site_label_2
_geom_bond_distance
_geom_bond_site_symmetry_2
_geom_bond_publ_flag
S1 C9 1.7616(16) . ?
S1 C1 1.8141(16) . ?
S2 C18 1.7587(15) . ?
S2 C8 1.8138(17) . ?
N1 C16 1.311(2) . ?
N1 C17 1.3659(19) . ?
N2 C25 1.315(2) . ?
N2 C26 1.3606(19) . ?
C1 C2 1.459(2) . ?
C1 H1A 0.9900 . ?
C1 H1B 0.9900 . ?
C2 C3 1.193(2) . ?
C3 C4 1.423(2) . ?
C4 C5 1.343(2) . ?
C4 H4 0.9500 . ?
C5 C6 1.423(2) . ?
C5 H5 0.9500 . ?
C6 C7 1.197(2) . ?
C7 C8 1.457(2) . ?
C8 H8A 0.9900 . ?
C8 H8B 0.9900 . ?
C9 C10 1.381(2) . ?
C9 C17 1.419(2) . ?
C10 C11 1.415(2) . ?
C10 H10 0.9500 . ?
C11 C12 1.360(2) . ?
C11 H11 0.9500 . ?
C12 C13 1.414(2) . ?
C12 H12 0.9500 . ?
C13 C14 1.411(2) . ?
C13 C17 1.414(2) . ?
C14 C15 1.363(2) . ?
C14 H14 0.9500 . ?
C15 C16 1.407(2) . ?
C15 H15 0.9500 . ?
C16 H16 0.9500 . ?
C18 C19 1.371(2) . ?
C18 C26 1.426(2) . ?
C19 C20 1.417(2) . ?
C19 H19 0.9500 . ?
C20 C21 1.357(2) . ?
C20 H20 0.9500 . ?
C21 C22 1.410(2) . ?
C21 H21 0.9500 . ?
C22 C23 1.411(2) . ?
C22 C26 1.421(2) . ?
C23 C24 1.360(3) . ?
C23 H23 0.9500 . ?
C24 C25 1.407(2) . ?
C24 H24 0.9500 . ?
C25 H25 0.9500 . ?

loop_
_cod_related_entry_id
_cod_related_entry_database
_cod_related_entry_code
1 ChemSpider 21198436
